data_4037135
loop_
_publ_author_name
'Unnamatla, M. V. Basavanag'
'Islas-J\'acome, Alejandro'
'Quezada-Soto, Andrea'
'Ram\'irez-L\'opez, Sandra C'
'Flores-\'Alamo, Marcos'
'G\'amez-Monta\~no, Roc\'io'

_publ_section_title
;
 Multicomponent One-Pot Synthesis of 3-Tetrazolyl and
 3-Imidazo[1,2-a]pyridin Tetrazolo[1,5-a]quinolines.
;
_journal_issue 21
_journal_name_full 'The Journal of organic chemistry'
_journal_page_first 10576
_journal_page_last 10583
_journal_paper_doi 10.1021/acs.joc.6b01576
_journal_volume 81
_journal_year 2016
_chemical_formula_moiety 'C21 H21 N9'
_chemical_formula_sum 'C21 H21 N9'
_chemical_formula_weight 399.47
_space_group_crystal_system monoclinic
_space_group_IT_number 15
_space_group_name_Hall '-C 2yc'
_space_group_name_H-M_alt 'C 1 2/c 1'
_atom_sites_solution_hydrogens geom
_atom_sites_solution_primary iterative
_atom_sites_solution_secondary difmap
_audit_creation_date 2015-08-19
_audit_creation_method
;
Olex2 1.2
(compiled 2015.01.26 svn.r3150 for OlexSys, GUI svn.r4998)
;
_cell_angle_alpha 90.00
_cell_angle_beta 105.633(2)
_cell_angle_gamma 90.00
_cell_formula_units_Z 8
_cell_length_a 20.7679(4)
_cell_length_b 9.58691(17)
_cell_length_c 23.2936(5)
_cell_measurement_reflns_used 12653
_cell_measurement_temperature 294
_cell_measurement_theta_max 77.2410
_cell_measurement_theta_min 3.9040
_cell_volume 4466.19(16)
_computing_cell_refinement
;
CrysAlisPro, Agilent Technologies,
Version 1.171.37.35 (release 13-08-2014 CrysAlis171 .NET)
(compiled Aug 13 2014,18:06:01)
;
_computing_data_collection
;
CrysAlisPro, Agilent Technologies,
Version 1.171.37.35 (release 13-08-2014 CrysAlis171 .NET)
(compiled Aug 13 2014,18:06:01)
;
_computing_data_reduction
;
CrysAlisPro, Agilent Technologies,
Version 1.171.37.35 (release 13-08-2014 CrysAlis171 .NET)
(compiled Aug 13 2014,18:06:01)
;
_computing_molecular_graphics 'Olex2 (Dolomanov et al., 2009)'
_computing_publication_material 'Olex2 (Dolomanov et al., 2009)'
_computing_structure_refinement 'XL (Sheldrick, 2008)'
_computing_structure_solution 'olex2.solve (Bourhis et al., 2015)'
_diffrn_ambient_temperature 294
_diffrn_detector 'CCD plate'
_diffrn_detector_area_resol_mean 10.3659
_diffrn_detector_type Atlas
_diffrn_measured_fraction_theta_full 0.996
_diffrn_measured_fraction_theta_max 0.996
_diffrn_measurement_details
;
#__ type_ start__ end____ width___ exp.time_
  1 omega  -50.00   32.00   1.0000    5.0000
omega____ theta____ kappa____ phi______ frames
    -      -42.4824   38.0000 -150.0000 82

#__ type_ start__ end____ width___ exp.time_
  2 omega  -50.00   32.00   1.0000    5.0000
omega____ theta____ kappa____ phi______ frames
    -      -42.4824   38.0000  -60.0000 82

#__ type_ start__ end____ width___ exp.time_
  3 omega -119.00  -10.00   1.0000    5.0000
omega____ theta____ kappa____ phi______ frames
    -      -42.4824  -77.0000 -180.0000 109

#__ type_ start__ end____ width___ exp.time_
  4 omega  -90.00   16.00   1.0000    5.0000
omega____ theta____ kappa____ phi______ frames
    -      -42.4824  110.0000  -70.0000 106

#__ type_ start__ end____ width___ exp.time_
  5 omega  -50.00   32.00   1.0000    5.0000
omega____ theta____ kappa____ phi______ frames
    -      -42.4824   38.0000  120.0000 82

#__ type_ start__ end____ width___ exp.time_
  6 omega  -50.00   32.00   1.0000    5.0000
omega____ theta____ kappa____ phi______ frames
    -      -42.4824   38.0000  -90.0000 82

#__ type_ start__ end____ width___ exp.time_
  7 omega  -48.00   33.00   1.0000    5.0000
omega____ theta____ kappa____ phi______ frames
    -      -42.4824   32.0000   80.0000 81

#__ type_ start__ end____ width___ exp.time_
  8 omega   41.00  121.00   1.0000   12.5000
omega____ theta____ kappa____ phi______ frames
    -      114.0000 -125.0000 -120.0000 80

#__ type_ start__ end____ width___ exp.time_
  9 omega   38.00   91.00   1.0000   12.5000
omega____ theta____ kappa____ phi______ frames
    -      114.0000  -30.0000  120.0000 53

#__ type_ start__ end____ width___ exp.time_
 10 omega   38.00  147.00   1.0000   12.5000
omega____ theta____ kappa____ phi______ frames
    -      114.0000  -77.0000 -120.0000 109

#__ type_ start__ end____ width___ exp.time_
 11 omega   86.00  178.00   1.0000   12.5000
omega____ theta____ kappa____ phi______ frames
    -      114.0000   30.0000  -30.0000 92

#__ type_ start__ end____ width___ exp.time_
 12 omega   38.00   91.00   1.0000   12.5000
omega____ theta____ kappa____ phi______ frames
    -      114.0000  -30.0000 -180.0000 53

#__ type_ start__ end____ width___ exp.time_
 13 omega   38.00  147.00   1.0000   12.5000
omega____ theta____ kappa____ phi______ frames
    -      114.0000  -77.0000   90.0000 109

#__ type_ start__ end____ width___ exp.time_
 14 omega   41.00  121.00   1.0000   12.5000
omega____ theta____ kappa____ phi______ frames
    -      114.0000 -125.0000   60.0000 80

#__ type_ start__ end____ width___ exp.time_
 15 omega   41.00  121.00   1.0000   12.5000
omega____ theta____ kappa____ phi______ frames
    -      114.0000 -125.0000  150.0000 80

#__ type_ start__ end____ width___ exp.time_
 16 omega   88.00  178.00   1.0000   12.5000
omega____ theta____ kappa____ phi______ frames
    -      114.0000   45.0000  -90.0000 90

#__ type_ start__ end____ width___ exp.time_
 17 omega   41.00   98.00   1.0000   12.5000
omega____ theta____ kappa____ phi______ frames
    -      114.0000  -45.0000    0.0000 57

#__ type_ start__ end____ width___ exp.time_
 18 omega   88.00  178.00   1.0000   12.5000
omega____ theta____ kappa____ phi______ frames
    -      114.0000   45.0000    0.0000 90

#__ type_ start__ end____ width___ exp.time_
 19 omega   41.00   98.00   1.0000   12.5000
omega____ theta____ kappa____ phi______ frames
    -      114.0000  -45.0000 -120.0000 57

#__ type_ start__ end____ width___ exp.time_
 20 omega   41.00   98.00   1.0000   12.5000
omega____ theta____ kappa____ phi______ frames
    -      114.0000  -45.0000   90.0000 57

#__ type_ start__ end____ width___ exp.time_
 21 omega   41.00   98.00   1.0000   12.5000
omega____ theta____ kappa____ phi______ frames
    -      114.0000  -45.0000  -60.0000 57

#__ type_ start__ end____ width___ exp.time_
 22 omega   38.00   91.00   1.0000   12.5000
omega____ theta____ kappa____ phi______ frames
    -      114.0000  -30.0000   30.0000 53

#__ type_ start__ end____ width___ exp.time_
 23 omega   41.00  121.00   1.0000   12.5000
omega____ theta____ kappa____ phi______ frames
    -      114.0000 -125.0000  -60.0000 80

#__ type_ start__ end____ width___ exp.time_
 24 omega   41.00  121.00   1.0000   12.5000
omega____ theta____ kappa____ phi______ frames
    -      114.0000 -125.0000  -90.0000 80

#__ type_ start__ end____ width___ exp.time_
 25 omega   41.00  121.00   1.0000   12.5000
omega____ theta____ kappa____ phi______ frames
    -      114.0000 -125.0000  120.0000 80

#__ type_ start__ end____ width___ exp.time_
 26 omega   88.00  178.00   1.0000   12.5000
omega____ theta____ kappa____ phi______ frames
    -      114.0000   45.0000   30.0000 90

#__ type_ start__ end____ width___ exp.time_
 27 omega   31.00  109.00   1.0000   12.5000
omega____ theta____ kappa____ phi______ frames
    -      114.0000  -94.0000  -60.0000 78

#__ type_ start__ end____ width___ exp.time_
 28 omega   94.00  178.00   1.0000   12.5000
omega____ theta____ kappa____ phi______ frames
    -      114.0000  125.0000  -90.0000 84

#__ type_ start__ end____ width___ exp.time_
 29 omega   61.00  178.00   1.0000   12.5000
omega____ theta____ kappa____ phi______ frames
    -      114.0000   15.0000   90.0000 117

#__ type_ start__ end____ width___ exp.time_
 30 omega -119.00  -10.00   1.0000    5.0000
omega____ theta____ kappa____ phi______ frames
    -      -42.4824  -77.0000  -90.0000 109

#__ type_ start__ end____ width___ exp.time_
 31 omega -115.00  -14.00   1.0000    5.0000
omega____ theta____ kappa____ phi______ frames
    -      -42.4824  -57.0000  -30.0000 101

#__ type_ start__ end____ width___ exp.time_
 32 omega -115.00  -14.00   1.0000    5.0000
omega____ theta____ kappa____ phi______ frames
    -      -42.4824  -57.0000   60.0000 101

#__ type_ start__ end____ width___ exp.time_
 33 omega -115.00  -14.00   1.0000    5.0000
omega____ theta____ kappa____ phi______ frames
    -      -42.4824  -57.0000 -120.0000 101

#__ type_ start__ end____ width___ exp.time_
 34 omega   10.00  119.00   1.0000    5.0000
omega____ theta____ kappa____ phi______ frames
    -       42.4824   77.0000  120.0000 109

#__ type_ start__ end____ width___ exp.time_
 35 omega   -4.00   83.00   1.0000    5.0000
omega____ theta____ kappa____ phi______ frames
    -       42.4824  -99.0000  120.0000 87

#__ type_ start__ end____ width___ exp.time_
 36 omega   61.00  178.00   1.0000   12.5000
omega____ theta____ kappa____ phi______ frames
    -      114.0000   15.0000 -150.0000 117

#__ type_ start__ end____ width___ exp.time_
 37 omega   81.00  178.00   1.0000   12.5000
omega____ theta____ kappa____ phi______ frames
    -      114.0000   77.0000 -180.0000 97

#__ type_ start__ end____ width___ exp.time_
 38 omega   81.00  178.00   1.0000   12.5000
omega____ theta____ kappa____ phi______ frames
    -      114.0000   77.0000 -150.0000 97

#__ type_ start__ end____ width___ exp.time_
 39 omega   81.00  178.00   1.0000   12.5000
omega____ theta____ kappa____ phi______ frames
    -      114.0000   77.0000   90.0000 97
;
_diffrn_measurement_device 'four-circle diffractometer'
_diffrn_measurement_device_type 'Xcalibur, Atlas, Gemini'
_diffrn_measurement_method '\w scans'
_diffrn_orient_matrix_UB_11 -0.0498504000
_diffrn_orient_matrix_UB_12 0.0743287000
_diffrn_orient_matrix_UB_13 0.0281083000
_diffrn_orient_matrix_UB_21 0.0378209000
_diffrn_orient_matrix_UB_22 0.1383729000
_diffrn_orient_matrix_UB_23 0.0003113000
_diffrn_orient_matrix_UB_31 -0.0449332000
_diffrn_orient_matrix_UB_32 0.0339660000
_diffrn_orient_matrix_UB_33 -0.0626511000
_diffrn_radiation_monochromator graphite
_diffrn_radiation_probe x-ray
_diffrn_radiation_type CuK\a
_diffrn_radiation_wavelength 1.54184
_diffrn_reflns_av_R_equivalents 0.0277
_diffrn_reflns_av_unetI/netI 0.0115
_diffrn_reflns_limit_h_max 26
_diffrn_reflns_limit_h_min -26
_diffrn_reflns_limit_k_max 12
_diffrn_reflns_limit_k_min -12
_diffrn_reflns_limit_l_max 29
_diffrn_reflns_limit_l_min -29
_diffrn_reflns_number 46439
_diffrn_reflns_theta_full 77.69
_diffrn_reflns_theta_max 77.69
_diffrn_reflns_theta_min 3.94
_diffrn_source 'Enhance (Cu) X-ray Source'
_exptl_absorpt_coefficient_mu 0.620
_exptl_absorpt_correction_T_max 1.00000
_exptl_absorpt_correction_T_min 0.86410
_exptl_absorpt_correction_type multi-scan
_exptl_absorpt_process_details
;
CrysAlisPro, Agilent Technologies,
Version 1.171.37.35 (release 13-08-2014 CrysAlis171 .NET)
(compiled Aug 13 2014,18:06:01)
Empirical absorption correction using spherical harmonics,
 implemented in SCALE3 ABSPACK scaling algorithm.
;
_exptl_crystal_density_diffrn 1.188
_exptl_crystal_density_method 'not measured'
_exptl_crystal_description
;
;
_exptl_crystal_F_000 1680
_exptl_crystal_size_max 0.22
_exptl_crystal_size_mid 0.2
_exptl_crystal_size_min 0.18
_refine_diff_density_max 0.186
_refine_diff_density_min -0.245
_refine_diff_density_rms 0.042
_refine_ls_extinction_coef 0.00020(6)
_refine_ls_extinction_expression Fc^*^=kFc[1+0.001xFc^2^\l^3^/sin(2\q)]^-1/4^
_refine_ls_extinction_method SHELXL
_refine_ls_goodness_of_fit_ref 1.057
_refine_ls_hydrogen_treatment mixed
_refine_ls_matrix_type full
_refine_ls_number_parameters 288
_refine_ls_number_reflns 4746
_refine_ls_number_restraints 0
_refine_ls_restrained_S_all 1.057
_refine_ls_R_factor_all 0.0546
_refine_ls_R_factor_gt 0.0481
_refine_ls_shift/su_max 0.000
_refine_ls_shift/su_mean 0.000
_refine_ls_structure_factor_coef Fsqd
_refine_ls_weighting_details 'calc w=1/[\s^2^(Fo^2^)+(0.1030P)^2^+0.6020P] where P=(Fo^2^+2Fc^2^)/3'
_refine_ls_weighting_scheme calc
_refine_ls_wR_factor_gt 0.1494
_refine_ls_wR_factor_ref 0.1569
_reflns_number_gt 3909
_reflns_number_total 4746
_reflns_threshold_expression >2sigma(I)
_cod_data_source_file 1b.cif
_cod_data_source_block srl269_qusa012_1
_cod_original_cell_volume 4466.22(15)
_cod_database_code 4037135
_chemical_oxdiff_formula C20H20N9
_chemical_oxdiff_usercomment '0.22 X 0.18 X 0.20'
_reflns_odcompleteness_completeness 99.98
_reflns_odcompleteness_iscentric 1
_reflns_odcompleteness_theta 66.97
_olex2_refinement_description
;
1. Fixed Uiso
 At 1.2 times of:
  All C(H) groups
 At 1.5 times of:
  All C(H,H) groups, All C(H,H,H) groups
2.a Ternary CH refined with riding coordinates:
 C10(H10)
2.b Aromatic/amide H refined with riding coordinates:
 C3(H3), C5(H5), C6(H6), C7(H7), C8(H8), C12(H12), C13(H13), C14(H14),
 C15(H15), C16(H16)
2.c Idealised Me refined as rotating group:
 C19(H19A,H19B,H19C), C21(H21A,H21B,H21C)
;
_olex2_submission_special_instructions 'No special instructions were received'

loop_
_space_group_symop_id
_space_group_symop_operation_xyz
1 'x, y, z'
2 '-x, y, -z+1/2'
3 'x+1/2, y+1/2, z'
4 '-x+1/2, y+1/2, -z+1/2'
5 '-x, -y, -z'
6 'x, -y, z-1/2'
7 '-x+1/2, -y+1/2, -z'
8 'x+1/2, -y+1/2, z-1/2'

loop_
_atom_site_label
_atom_site_type_symbol
_atom_site_fract_x
_atom_site_fract_y
_atom_site_fract_z
_atom_site_U_iso_or_equiv
_atom_site_adp_type
_atom_site_occupancy
_atom_site_calc_flag
_atom_site_refinement_flags_posn
C1 C 0.41606(7) 0.95706(14) 0.65258(6) 0.0521(3) Uani 1 d .
C2 C 0.36270(6) 0.85890(14) 0.63973(6) 0.0488(3) Uani 1 d .
C3 C 0.37927(7) 0.72296(14) 0.64710(6) 0.0543(3) Uani 1 d .
H3 H 0.3453 0.6570 0.6412 0.065 Uiso 1 calc R
C4 C 0.44757(7) 0.67593(15) 0.66383(6) 0.0547(3) Uani 1 d .
C5 C 0.46474(9) 0.53334(18) 0.66737(8) 0.0715(4) Uani 1 d .
H5 H 0.4311 0.4663 0.6601 0.086 Uiso 1 calc R
C6 C 0.53040(10) 0.4923(2) 0.68132(10) 0.0821(5) Uani 1 d .
H6 H 0.5409 0.3978 0.6830 0.099 Uiso 1 calc R
C7 C 0.58098(9) 0.5901(2) 0.69293(8) 0.0777(5) Uani 1 d .
H7 H 0.6253 0.5606 0.7024 0.093 Uiso 1 calc R
C8 C 0.56685(8) 0.7314(2) 0.69074(7) 0.0679(4) Uani 1 d .
H8 H 0.6011 0.7971 0.6990 0.081 Uiso 1 calc R
C9 C 0.49980(7) 0.77281(16) 0.67585(6) 0.0545(3) Uani 1 d .
C10 C 0.29163(6) 0.91438(13) 0.61751(6) 0.0490(3) Uani 1 d .
H10 H 0.2902 1.0060 0.6358 0.059 Uiso 1 calc R
C11 C 0.22759(6) 0.82888(12) 0.68631(6) 0.0467(3) Uani 1 d .
C12 C 0.17409(7) 0.74915(14) 0.69375(7) 0.0545(3) Uani 1 d .
H12 H 0.1493 0.6954 0.6622 0.065 Uiso 1 calc R
C13 C 0.15758(7) 0.74912(16) 0.74712(7) 0.0623(4) Uani 1 d .
H13 H 0.1220 0.6951 0.7514 0.075 Uiso 1 calc R
C14 C 0.19351(8) 0.82886(17) 0.79461(7) 0.0646(4) Uani 1 d .
H14 H 0.1822 0.8288 0.8306 0.078 Uiso 1 calc R
C15 C 0.24603(8) 0.90805(17) 0.78766(7) 0.0636(4) Uani 1 d .
H15 H 0.2703 0.9621 0.8193 0.076 Uiso 1 calc R
C16 C 0.26345(7) 0.90855(14) 0.73413(6) 0.0549(3) Uani 1 d .
H16 H 0.2993 0.9624 0.7303 0.066 Uiso 1 calc R
C17 C 0.27524(7) 0.93464(14) 0.55060(6) 0.0511(3) Uani 1 d .
C18 C 0.16410(7) 1.08264(18) 0.52349(7) 0.0649(4) Uani 1 d .
C19 C 0.14450(12) 1.1935(2) 0.47433(9) 0.0923(6) Uani 1 d .
H19A H 0.1823 1.2520 0.4755 0.139 Uiso 1 calc GR
H19B H 0.1086 1.2493 0.4806 0.139 Uiso 1 calc GR
H19C H 0.1303 1.1485 0.4362 0.139 Uiso 1 calc GR
C20 C 0.10923(11) 0.9759(3) 0.51870(15) 0.1023(7) Uani 1 d .
H20A H 0.0984(17) 0.924(3) 0.4724(17) 0.153 Uiso 1 d R
H20B H 0.1195(18) 0.897(4) 0.5526(17) 0.153 Uiso 1 d R
C21 C 0.18291(10) 1.1549(2) 0.58372(8) 0.0840(6) Uani 1 d .
H21A H 0.1911 1.0862 0.6148 0.126 Uiso 1 calc GR
H21B H 0.1470 1.2147 0.5870 0.126 Uiso 1 calc GR
H21C H 0.2226 1.2095 0.5875 0.126 Uiso 1 calc GR
N1 N 0.48029(6) 0.91208(13) 0.67141(6) 0.0564(3) Uani 1 d .
N2 N 0.52120(7) 1.02423(17) 0.68244(9) 0.0809(4) Uani 1 d .
N3 N 0.48181(9) 1.13162(17) 0.66993(10) 0.0925(5) Uani 1 d .
N4 N 0.41610(8) 1.09529(14) 0.65085(7) 0.0716(4) Uani 1 d .
N5 N 0.24053(6) 0.82917(13) 0.63064(5) 0.0543(3) Uani 1 d .
N6 N 0.22373(6) 1.00494(12) 0.51461(5) 0.0529(3) Uani 1 d .
N7 N 0.22796(7) 0.98911(14) 0.45818(5) 0.0630(3) Uani 1 d .
N8 N 0.28009(8) 0.91378(15) 0.46085(6) 0.0702(4) Uani 1 d .
N9 N 0.31102(7) 0.87851(15) 0.51780(6) 0.0652(3) Uani 1 d .
H20C H 0.0716(19) 1.026(4) 0.5189(15) 0.142(11) Uiso 1 d .
H5A H 0.2272(9) 0.7584(19) 0.6082(9) 0.066(5) Uiso 1 d .

loop_
_atom_site_aniso_label
_atom_site_aniso_U_11
_atom_site_aniso_U_22
_atom_site_aniso_U_33
_atom_site_aniso_U_23
_atom_site_aniso_U_13
_atom_site_aniso_U_12
C1 0.0499(7) 0.0556(7) 0.0539(7) -0.0069(5) 0.0195(5) -0.0016(5)
C2 0.0438(6) 0.0563(7) 0.0471(6) -0.0007(5) 0.0139(5) -0.0006(5)
C3 0.0461(6) 0.0560(7) 0.0588(7) 0.0028(5) 0.0105(5) -0.0023(5)
C4 0.0488(7) 0.0630(8) 0.0503(7) 0.0023(5) 0.0100(5) 0.0033(6)
C5 0.0658(9) 0.0645(9) 0.0789(10) 0.0099(7) 0.0101(8) 0.0072(7)
C6 0.0735(11) 0.0769(11) 0.0930(13) 0.0145(9) 0.0173(9) 0.0220(9)
C7 0.0590(9) 0.0999(13) 0.0743(10) 0.0160(9) 0.0181(8) 0.0284(9)
C8 0.0470(7) 0.0965(12) 0.0606(8) 0.0018(8) 0.0152(6) 0.0009(7)
C9 0.0467(7) 0.0715(8) 0.0464(6) -0.0018(6) 0.0145(5) 0.0043(6)
C10 0.0455(6) 0.0546(7) 0.0481(6) -0.0018(5) 0.0148(5) 0.0031(5)
C11 0.0409(5) 0.0484(6) 0.0512(6) 0.0044(5) 0.0131(5) 0.0078(4)
C12 0.0467(6) 0.0511(6) 0.0648(8) 0.0038(6) 0.0132(6) 0.0022(5)
C13 0.0540(7) 0.0624(8) 0.0742(9) 0.0188(7) 0.0234(7) 0.0035(6)
C14 0.0676(9) 0.0752(9) 0.0564(8) 0.0165(7) 0.0258(7) 0.0130(7)
C15 0.0683(9) 0.0699(8) 0.0512(7) 0.0004(6) 0.0137(6) 0.0025(7)
C16 0.0500(7) 0.0601(7) 0.0550(7) 0.0006(5) 0.0146(5) -0.0029(5)
C17 0.0483(6) 0.0557(7) 0.0506(7) -0.0016(5) 0.0154(5) 0.0033(5)
C18 0.0498(7) 0.0800(10) 0.0624(8) 0.0001(7) 0.0108(6) 0.0145(7)
C19 0.0915(14) 0.1039(14) 0.0763(12) 0.0144(10) 0.0135(10) 0.0393(12)
C20 0.0518(9) 0.127(2) 0.127(2) 0.0008(16) 0.0224(11) -0.0021(11)
C21 0.0799(11) 0.1019(14) 0.0689(10) -0.0095(9) 0.0177(8) 0.0377(10)
N1 0.0452(5) 0.0662(7) 0.0600(6) -0.0113(5) 0.0177(5) -0.0090(5)
N2 0.0613(8) 0.0742(9) 0.1102(12) -0.0230(8) 0.0282(8) -0.0207(7)
N3 0.0827(10) 0.0691(9) 0.1327(15) -0.0245(9) 0.0413(10) -0.0251(8)
N4 0.0720(8) 0.0559(7) 0.0936(10) -0.0116(6) 0.0338(7) -0.0057(6)
N5 0.0477(6) 0.0627(7) 0.0545(6) -0.0093(5) 0.0172(5) -0.0062(5)
N6 0.0504(6) 0.0599(6) 0.0475(6) -0.0022(4) 0.0116(4) 0.0032(5)
N7 0.0702(8) 0.0719(7) 0.0464(6) -0.0025(5) 0.0146(5) 0.0024(6)
N8 0.0827(9) 0.0792(9) 0.0540(7) -0.0025(6) 0.0274(6) 0.0092(7)
N9 0.0678(7) 0.0751(8) 0.0579(7) 0.0010(6) 0.0260(6) 0.0144(6)

loop_
_atom_type_symbol
_atom_type_description
_atom_type_scat_dispersion_real
_atom_type_scat_dispersion_imag
_atom_type_scat_source
C C 0.0181 0.0091 'International Tables Vol C Tables 4.2.6.8 and 6.1.1.4'
H H 0.0000 0.0000 'International Tables Vol C Tables 4.2.6.8 and 6.1.1.4'
N N 0.0311 0.0180 'International Tables Vol C Tables 4.2.6.8 and 6.1.1.4'

loop_
_geom_angle_atom_site_label_1
_geom_angle_atom_site_label_2
_geom_angle_atom_site_label_3
_geom_angle
N1 C1 C2 119.98(12)
N4 C1 C2 131.41(13)
N4 C1 N1 108.60(13)
C1 C2 C10 117.99(12)
C3 C2 C1 117.08(12)
C3 C2 C10 124.92(12)
C2 C3 H3 118.8
C2 C3 C4 122.50(13)
C4 C3 H3 118.8
C5 C4 C3 122.37(14)
C9 C4 C3 120.08(13)
C9 C4 C5 117.53(13)
C4 C5 H5 119.6
C6 C5 C4 120.80(17)
C6 C5 H5 119.6
C5 C6 H6 119.8
C5 C6 C7 120.48(17)
C7 C6 H6 119.8
C6 C7 H7 119.5
C6 C7 C8 121.02(15)
C8 C7 H7 119.5
C7 C8 H8 120.9
C7 C8 C9 118.29(16)
C9 C8 H8 120.9
C4 C9 C8 121.87(15)
N1 C9 C4 115.34(12)
N1 C9 C8 122.79(15)
C2 C10 H10 107.8
C17 C10 C2 108.84(10)
C17 C10 H10 107.8
N5 C10 C2 115.68(11)
N5 C10 H10 107.8
N5 C10 C17 108.53(11)
C16 C11 C12 118.26(12)
C16 C11 N5 123.27(12)
N5 C11 C12 118.41(12)
C11 C12 H12 119.6
C13 C12 C11 120.82(14)
C13 C12 H12 119.6
C12 C13 H13 119.7
C12 C13 C14 120.63(14)
C14 C13 H13 119.7
C13 C14 H14 120.5
C15 C14 C13 118.99(14)
C15 C14 H14 120.5
C14 C15 H15 119.5
C14 C15 C16 120.99(15)
C16 C15 H15 119.5
C11 C16 H16 119.8
C15 C16 C11 120.30(13)
C15 C16 H16 119.8
N6 C17 C10 128.62(11)
N9 C17 C10 122.63(12)
N9 C17 N6 108.72(12)
C20 C18 C19 111.72(18)
C20 C18 C21 112.20(19)
C21 C18 C19 108.91(16)
N6 C18 C19 107.60(14)
N6 C18 C20 106.63(16)
N6 C18 C21 109.64(12)
C18 C19 H19A 109.5
C18 C19 H19B 109.5
C18 C19 H19C 109.5
H19A C19 H19B 109.5
H19A C19 H19C 109.5
H19B C19 H19C 109.5
C18 C20 H20A 108.3(17)
C18 C20 H20B 115.2(19)
C18 C20 H20C 106(2)
H20A C20 H20B 109(2)
H20A C20 H20C 106(3)
H20B C20 H20C 112(3)
C18 C21 H21A 109.5
C18 C21 H21B 109.5
C18 C21 H21C 109.5
H21A C21 H21B 109.5
H21A C21 H21C 109.5
H21B C21 H21C 109.5
C1 N1 C9 124.77(12)
N2 N1 C1 108.75(13)
N2 N1 C9 126.43(13)
N3 N2 N1 105.22(14)
N2 N3 N4 112.69(14)
C1 N4 N3 104.74(14)
C10 N5 H5A 117.2(13)
C11 N5 C10 122.56(11)
C11 N5 H5A 117.1(13)
C17 N6 C18 134.88(12)
C17 N6 N7 107.48(11)
N7 N6 C18 117.46(12)
N8 N7 N6 106.88(12)
N7 N8 N9 111.00(12)
C17 N9 N8 105.91(13)

loop_
_geom_bond_atom_site_label_1
_geom_bond_atom_site_label_2
_geom_bond_distance
C1 C2 1.4229(18)
C1 N1 1.3572(18)
C1 N4 1.3258(19)
C2 C3 1.3471(19)
C2 C10 1.5223(17)
C3 H3 0.9300
C3 C4 1.4384(19)
C4 C5 1.409(2)
C4 C9 1.398(2)
C5 H5 0.9300
C5 C6 1.372(2)
C6 H6 0.9300
C6 C7 1.379(3)
C7 H7 0.9300
C7 C8 1.384(3)
C8 H8 0.9300
C8 C9 1.399(2)
C9 N1 1.3910(19)
C10 H10 0.9800
C10 C17 1.5156(18)
C10 N5 1.4358(17)
C11 C12 1.3974(18)
C11 C16 1.3898(19)
C11 N5 1.3936(17)
C12 H12 0.9300
C12 C13 1.376(2)
C13 H13 0.9300
C13 C14 1.386(2)
C14 H14 0.9300
C14 C15 1.374(2)
C15 H15 0.9300
C15 C16 1.389(2)
C16 H16 0.9300
C17 N6 1.3484(18)
C17 N9 1.3159(18)
C18 C19 1.534(3)
C18 C20 1.513(3)
C18 C21 1.518(2)
C18 N6 1.5065(18)
C19 H19A 0.9600
C19 H19B 0.9600
C19 H19C 0.9600
C20 H20A 1.15(4)
C20 H20B 1.07(4)
C20 H20C 0.92(4)
C21 H21A 0.9600
C21 H21B 0.9600
C21 H21C 0.9600
N1 N2 1.3514(17)
N2 N3 1.298(3)
N3 N4 1.362(2)
N5 H5A 0.86(2)
N6 N7 1.3493(16)
N7 N8 1.2889(19)
N8 N9 1.3518(19)

loop_
_geom_torsion_atom_site_label_1
_geom_torsion_atom_site_label_2
_geom_torsion_atom_site_label_3
_geom_torsion_atom_site_label_4
_geom_torsion
C1 C2 C3 C4 -3.5(2)
C1 C2 C10 C17 84.94(14)
C1 C2 C10 N5 -152.61(12)
C1 N1 N2 N3 -0.4(2)
C2 C1 N1 C9 4.5(2)
C2 C1 N1 N2 -177.97(13)
C2 C1 N4 N3 177.76(16)
C2 C3 C4 C5 -175.35(15)
C2 C3 C4 C9 3.0(2)
C2 C10 C17 N6 -166.35(13)
C2 C10 C17 N9 15.76(18)
C2 C10 N5 C11 79.54(15)
C3 C2 C10 C17 -93.63(16)
C3 C2 C10 N5 28.83(19)
C3 C4 C5 C6 177.57(17)
C3 C4 C9 C8 -178.31(13)
C3 C4 C9 N1 1.15(19)
C4 C5 C6 C7 0.8(3)
C4 C9 N1 C1 -4.9(2)
C4 C9 N1 N2 178.02(15)
C5 C4 C9 C8 0.1(2)
C5 C4 C9 N1 179.60(13)
C5 C6 C7 C8 -0.1(3)
C6 C7 C8 C9 -0.6(3)
C7 C8 C9 C4 0.6(2)
C7 C8 C9 N1 -178.84(15)
C8 C9 N1 C1 174.54(14)
C8 C9 N1 N2 -2.5(2)
C9 C4 C5 C6 -0.8(3)
C9 N1 N2 N3 177.02(15)
C10 C2 C3 C4 175.05(12)
C10 C17 N6 C18 -2.4(3)
C10 C17 N6 N7 -177.22(13)
C10 C17 N9 N8 177.39(13)
C11 C12 C13 C14 0.3(2)
C12 C11 C16 C15 -0.03(19)
C12 C11 N5 C10 176.02(11)
C12 C13 C14 C15 -0.1(2)
C13 C14 C15 C16 -0.3(2)
C14 C15 C16 C11 0.3(2)
C16 C11 C12 C13 -0.28(19)
C16 C11 N5 C10 -1.17(19)
C17 C10 N5 C11 -157.84(12)
C17 N6 N7 N8 -0.56(16)
C18 N6 N7 N8 -176.42(13)
C19 C18 N6 C17 153.25(17)
C19 C18 N6 N7 -32.32(19)
C20 C18 N6 C17 -86.8(2)
C20 C18 N6 N7 87.68(19)
C21 C18 N6 C17 34.9(2)
C21 C18 N6 N7 -150.63(15)
N1 C1 C2 C3 -0.07(19)
N1 C1 C2 C10 -178.74(12)
N1 C1 N4 N3 -0.86(18)
N1 N2 N3 N4 -0.1(2)
N2 N3 N4 C1 0.6(2)
N4 C1 C2 C3 -178.56(16)
N4 C1 C2 C10 2.8(2)
N4 C1 N1 C9 -176.66(13)
N4 C1 N1 N2 0.84(18)
N5 C10 C17 N6 66.98(17)
N5 C10 C17 N9 -110.91(15)
N5 C11 C12 C13 -177.61(12)
N5 C11 C16 C15 177.16(13)
N6 C17 N9 N8 -0.87(17)
N6 N7 N8 N9 0.02(18)
N7 N8 N9 C17 0.53(19)
N9 C17 N6 C18 175.72(15)
N9 C17 N6 N7 0.90(16)

loop_
_smtbx_masks_void_nr
_smtbx_masks_void_average_x
_smtbx_masks_void_average_y
_smtbx_masks_void_average_z
_smtbx_masks_void_volume
_smtbx_masks_void_count_electrons
1 0.000 0.500 0.000 173.3 60.4
2 0.000 0.500 0.500 173.3 60.4
3 0.500 0.000 0.500 173.3 60.4
4 0.500 0.000 0.000 173.3 60.4
